data_4062855
_journal_name_full Organometallics
_journal_year 2004
_chemical_formula_sum 'C10 H10 I0.5 N O Se0.5'
_chemical_formula_weight 263.12
_space_group_IT_number 14
_symmetry_cell_setting monoclinic
_symmetry_space_group_name_Hall '-P 2yn'
_symmetry_space_group_name_H-M 'P 1 21/n 1'
_cell_angle_alpha 90.00
_cell_angle_beta 103.302(3)
_cell_angle_gamma 90.00
_cell_formula_units_Z 4
_cell_length_a 7.8141(10)
_cell_length_b 16.109(2)
_cell_length_c 9.1770(12)
_cell_measurement_temperature 293(2)
_cell_volume 1124.2(3)
_diffrn_ambient_temperature 293(2)
_exptl_crystal_density_diffrn 1.555
_cod_depositor_comments
;
The following automatic conversions were performed:
'_symmetry_cell_setting' value 'Monoclinic' changed to 'monoclinic'
according to '/home/saulius/struct/CIF-dictionaries/cif_core.dic'
dictionary named 'cif_core.dic' version 2.4.1 from 2010-06-29.

Automatic conversion script
Id: cif_fix_enum 1527 2010-12-29 10:47:43Z saulius 
;
_cod_original_sg_symbol_H-M 'P 21/n'
_cod_original_formula_sum 'C10 H10 I0.50 N O Se0.50'
_cod_database_code 4062855

loop_
_symmetry_equiv_pos_as_xyz
'x, y, z'
'-x+1/2, y+1/2, -z+1/2'
'-x, -y, -z'
'x-1/2, -y-1/2, z-1/2'

loop_
_atom_site_label
_atom_site_type_symbol
_atom_site_fract_x
_atom_site_fract_y
_atom_site_fract_z
_atom_site_U_iso_or_equiv
_atom_site_adp_type
_atom_site_occupancy
_atom_site_symmetry_multiplicity
_atom_site_calc_flag
_atom_site_refinement_flags
_atom_site_disorder_assembly
_atom_site_disorder_group
Se Se 0.39724(5) 0.12196(2) 0.06725(4) 0.03567(12) Uani 1 1 d . . .
I I 0.56260(4) 0.130507(17) 0.39397(3) 0.04972(12) Uani 1 1 d . . .
O O 0.1056(4) 0.03585(16) -0.3267(3) 0.0413(6) Uani 1 1 d . . .
N N 0.2893(4) 0.11641(18) -0.1489(4) 0.0355(6) Uani 1 1 d . . .
C1 C 0.2930(4) 0.0157(2) 0.0678(4) 0.0320(7) Uani 1 1 d . . .
C2 C 0.3045(5) -0.0369(2) 0.1898(4) 0.0384(8) Uani 1 1 d . . .
H2A H 0.3691 -0.0218 0.2844 0.046 Uiso 1 1 calc R . .
C3 C 0.2176(5) -0.1123(2) 0.1672(5) 0.0430(9) Uani 1 1 d . . .
H3A H 0.2243 -0.1478 0.2482 0.052 Uiso 1 1 calc R . .
C4 C 0.1204(5) -0.1366(2) 0.0269(5) 0.0444(9) Uani 1 1 d . . .
H4A H 0.0635 -0.1877 0.0146 0.053 Uiso 1 1 calc R . .
C5 C 0.1093(5) -0.0844(2) -0.0932(4) 0.0399(8) Uani 1 1 d . . .
H5A H 0.0444 -0.0998 -0.1875 0.048 Uiso 1 1 calc R . .
C6 C 0.1954(4) -0.0084(2) -0.0734(4) 0.0320(7) Uani 1 1 d . . .
C7 C 0.1960(4) 0.0510(2) -0.1900(4) 0.0335(7) Uani 1 1 d . . .
C8 C 0.1248(7) 0.0933(3) -0.4440(5) 0.0528(10) Uani 1 1 d . . .
H8A H 0.0204 0.0911 -0.5251 0.063 Uiso 1 1 calc R . .
H8B H 0.2247 0.0769 -0.4836 0.063 Uiso 1 1 calc R . .
C9 C 0.1514(6) 0.1805(3) -0.3844(4) 0.0470(9) Uani 1 1 d . . .
H9A H 0.0465 0.1990 -0.3544 0.056 Uiso 1 1 calc R . .
H9B H 0.1713 0.2174 -0.4624 0.056 Uiso 1 1 calc R . .
C10 C 0.3067(5) 0.1842(2) -0.2520(4) 0.0411(8) Uani 1 1 d . . .
H10A H 0.4152 0.1781 -0.2852 0.049 Uiso 1 1 calc R . .
H10B H 0.3092 0.2373 -0.2016 0.049 Uiso 1 1 calc R . .

loop_
_atom_site_aniso_label
_atom_site_aniso_U_11
_atom_site_aniso_U_22
_atom_site_aniso_U_33
_atom_site_aniso_U_23
_atom_site_aniso_U_13
_atom_site_aniso_U_12
Se 0.0393(2) 0.03191(19) 0.0367(2) 0.00004(13) 0.01049(15) -0.00192(13)
I 0.0642(2) 0.04962(18) 0.03544(16) -0.00077(10) 0.01167(13) -0.00388(12)
O 0.0513(15) 0.0374(13) 0.0336(13) -0.0017(10) 0.0066(11) -0.0051(11)
N 0.0398(15) 0.0341(15) 0.0331(15) 0.0021(11) 0.0092(13) -0.0036(12)
C1 0.0340(16) 0.0273(15) 0.0379(18) 0.0008(13) 0.0148(14) 0.0016(12)
C2 0.0383(18) 0.0362(18) 0.041(2) 0.0080(15) 0.0108(15) 0.0036(14)
C3 0.047(2) 0.0368(19) 0.050(2) 0.0096(16) 0.0215(19) 0.0045(15)
C4 0.042(2) 0.0317(18) 0.064(3) 0.0010(16) 0.0208(19) -0.0025(14)
C5 0.0388(18) 0.0338(18) 0.048(2) -0.0049(15) 0.0120(17) -0.0021(14)
C6 0.0310(16) 0.0311(16) 0.0361(18) 0.0013(13) 0.0121(14) 0.0027(12)
C7 0.0337(16) 0.0313(16) 0.0359(18) -0.0002(13) 0.0091(14) 0.0060(13)
C8 0.070(3) 0.052(2) 0.035(2) 0.0061(18) 0.010(2) -0.010(2)
C9 0.057(2) 0.043(2) 0.040(2) 0.0128(16) 0.0084(18) 0.0014(18)
C10 0.051(2) 0.0324(18) 0.041(2) 0.0040(15) 0.0118(17) -0.0032(15)

loop_
_geom_bond_atom_site_label_1
_geom_bond_atom_site_label_2
_geom_bond_distance
_geom_bond_site_symmetry_2
_geom_bond_publ_flag
Se C1 1.896(3) . ?
Se N 1.971(3) . ?
Se I 2.9825(6) . ?
O C7 1.314(4) . ?
O C8 1.453(5) . ?
N C7 1.288(4) . ?
N C10 1.472(5) . ?
C1 C2 1.391(5) . ?
C1 C6 1.399(5) . ?
C2 C3 1.383(5) . ?
C2 H2A 0.9300 . ?
C3 C4 1.392(6) . ?
C3 H3A 0.9300 . ?
C4 C5 1.374(6) . ?
C4 H4A 0.9300 . ?
C5 C6 1.388(5) . ?
C5 H5A 0.9300 . ?
C6 C7 1.436(5) . ?
C8 C9 1.506(6) . ?
C8 H8A 0.9700 . ?
C8 H8B 0.9700 . ?
C9 C10 1.508(6) . ?
C9 H9A 0.9700 . ?
C9 H9B 0.9700 . ?
C10 H10A 0.9700 . ?
C10 H10B 0.9700 . ?

loop_
_cod_related_entry_id
_cod_related_entry_database
_cod_related_entry_code
1 ChemSpider 21122883
